data_7121260
loop_
_publ_author_name
'Ikeda, Hideaki'
'Nishi, Kohei'
'Tsurugi, Hayato'
'Mashima, Kazushi'

_publ_section_title
;
 Metathesis cleavage of an N[double bond, length as m-dash]N bond in
 benzo[c]cinnolines and azobenzenes by triply-bonded ditungsten complexes.
;
_journal_issue 30
_journal_name_full 'Chemical communications (Cambridge, England)'
_journal_page_first 3709
_journal_page_last 3711
_journal_paper_doi 10.1039/c7cc08570b
_journal_volume 54
_journal_year 2018
_chemical_formula_moiety 'C44 H68 F12 N12 O12 S4 W4, 2 (C6 H6)'
_chemical_formula_sum 'C56 H80 F12 N12 O12 S4 W4'
_chemical_formula_weight 2204.92
_chemical_melting_point 148
_space_group_crystal_system monoclinic
_space_group_IT_number 14
_space_group_name_Hall '-P 2ybc'
_space_group_name_H-M_alt 'P 1 21/c 1'
_symmetry_space_group_name_Hall '-P 2ybc'
_symmetry_space_group_name_H-M 'P 1 21/c 1'
_atom_sites_solution_hydrogens geom
_atom_sites_solution_primary direct
_atom_sites_solution_secondary difmap
_audit_update_record
;
2017-11-06 deposited with the CCDC.
2018-02-08 downloaded from the CCDC.
;
_cell_angle_alpha 90.0000
_cell_angle_beta 98.946(3)
_cell_angle_gamma 90.0000
_cell_formula_units_Z 2
_cell_length_a 14.2203(15)
_cell_length_b 11.6883(11)
_cell_length_c 22.162(2)
_cell_measurement_reflns_used 10140
_cell_measurement_temperature 113
_cell_measurement_theta_max 27.50
_cell_measurement_theta_min 3.10
_cell_volume 3638.8(6)
_computing_cell_refinement 'CrystalClear-SM Expert 2.1 b45'
_computing_data_collection 'CrystalClear-SM Expert 2.1 b45 (Rigaku, 2015)'
_computing_data_reduction 'CrystalClear-SM Expert 2.1 b45'
_computing_molecular_graphics 'CrystalStructure 4.1'
_computing_publication_material 'CrystalStructure 4.1 (Rigaku, 2014)'
_computing_structure_refinement 'SHELXL2013 (Sheldrick, 2008)'
_computing_structure_solution 'SIR92 (Altomare, et al., 1994)'
_diffrn_ambient_temperature 113
_diffrn_detector_area_resol_mean 5.814
_diffrn_measured_fraction_theta_full 0.995
_diffrn_measured_fraction_theta_max 0.991
_diffrn_measurement_device_type 'Rigaku XtaLAB P200'
_diffrn_measurement_method \w
_diffrn_radiation_type 'Mo K\a'
_diffrn_radiation_wavelength 0.71075
_diffrn_reflns_av_R_equivalents 0.0312
_diffrn_reflns_Laue_measured_fraction_full 0.995
_diffrn_reflns_Laue_measured_fraction_max 0.991
_diffrn_reflns_limit_h_max 17
_diffrn_reflns_limit_h_min -18
_diffrn_reflns_limit_k_max 15
_diffrn_reflns_limit_k_min -12
_diffrn_reflns_limit_l_max 28
_diffrn_reflns_limit_l_min -25
_diffrn_reflns_number 29121
_diffrn_reflns_point_group_measured_fraction_full 0.995
_diffrn_reflns_point_group_measured_fraction_max 0.991
_diffrn_reflns_theta_full 25.242
_diffrn_reflns_theta_max 27.530
_diffrn_reflns_theta_min 3.073
_diffrn_standards_number 0
_exptl_absorpt_coefficient_mu 6.519
_exptl_absorpt_correction_T_max 0.488
_exptl_absorpt_correction_T_min 0.381
_exptl_absorpt_correction_type multi-scan
_exptl_absorpt_process_details 'REQAB (Rigaku, 1998)'
_exptl_crystal_colour red
_exptl_crystal_density_diffrn 2.012
_exptl_crystal_density_method 'not measured'
_exptl_crystal_description platelet
_exptl_crystal_F_000 2128.00
_exptl_crystal_size_max 0.160
_exptl_crystal_size_mid 0.130
_exptl_crystal_size_min 0.110
_refine_diff_density_max 2.10
_refine_diff_density_min -1.45
_refine_ls_extinction_method none
_refine_ls_goodness_of_fit_ref 1.018
_refine_ls_hydrogen_treatment constr
_refine_ls_number_parameters 409
_refine_ls_number_reflns 8300
_refine_ls_number_restraints 0
_refine_ls_R_factor_all 0.0511
_refine_ls_R_factor_gt 0.0356
_refine_ls_shift/su_max 0.001
_refine_ls_structure_factor_coef Fsqd
_refine_ls_weighting_details 'w = 1/[\s^2^(Fo^2^)+(0.0550P)^2^+14.8298P] where P=(Fo^2^+2Fc^2^)/3'
_refine_ls_weighting_scheme calc
_refine_ls_wR_factor_gt 0.0930
_refine_ls_wR_factor_ref 0.1017
_reflns_number_gt 6416
_reflns_number_total 8300
_reflns_threshold_expression F^2^>2.0\s(F^2^)
_cod_data_source_file c7cc08570b2.cif
_cod_data_source_block W2-5
_cod_depositor_comments 'Adding full bibliography for 7121259--7121260.cif.'
_cod_database_code 7121260
_shelxl_res_file
;
TITL IKE5004
CELL  0.71075 14.22030 11.68830 22.16200 90.000 98.946 90.000
ZERR  4 0.00150 0.00110 0.00200 0.000 0.003 0.000
LATT 1
SYMM    -X, .50+Y, .50-Z
SFAC C H F N O S W
UNIT 112 160 24 24 24 8 8
L.S. 30
FMAP 2
PLAN -5
WPDB -2
HTAB
LIST 4
TEMP -160.0
ACTA
SIZE 0.130 0.160 0.110
WGHT    0.055000   14.829801
FVAR       0.07432
W1    7    0.178062    0.984272    0.354470    11.00000    0.02475    0.02594 =
         0.02513   -0.00037   -0.00066   -0.00139
W2    7    0.300976    1.015943    0.448201    11.00000    0.02373    0.02464 =
         0.02356   -0.00033    0.00018   -0.00119
S3    6    0.474595    0.831348    0.529046    11.00000    0.02930    0.02595 =
         0.03028    0.00106   -0.00246   -0.00443
S4    6    0.142931    1.133157    0.209233    11.00000    0.06132    0.05982 =
         0.04563    0.02098    0.01609    0.01901
F1    3    0.523262    0.689148    0.447982    11.00000    0.05898    0.04453 =
         0.05609   -0.01537    0.00547    0.00376
F2    3    0.388715    0.653292    0.476030    11.00000    0.04819    0.04037 =
         0.08532   -0.01617   -0.00688   -0.01303
F3    3    0.518316    0.614924    0.535863    11.00000    0.07317    0.02722 =
         0.07332    0.00928   -0.00686    0.00080
F4    3    0.311204    1.178803    0.187502    11.00000    0.07715    0.14106 =
         0.11042    0.05850    0.00067   -0.03008
F5    3    0.211217    1.149691    0.108401    11.00000    0.08426    0.12655 =
         0.04011    0.02771    0.01371    0.01131
F6    3    0.269022    1.009016    0.166115    11.00000    0.10652    0.08966 =
         0.05829   -0.00823    0.01638    0.04438
O1    5    0.420738    0.896969    0.480033    11.00000    0.02826    0.03212 =
         0.03314    0.00039    0.00009    0.00107
O2    5    0.430798    0.815815    0.582046    11.00000    0.04138    0.04967 =
         0.03478    0.00367    0.00287   -0.01097
O3    5    0.573405    0.864842    0.539419    11.00000    0.02610    0.02843 =
         0.02994   -0.00080   -0.00181   -0.00446
O4    5    0.178160    1.069842    0.265055    11.00000    0.04267    0.03538 =
         0.03176    0.00421   -0.00109   -0.00334
O5    5    0.126229    1.245221    0.213355    11.00000    0.23364    0.09132 =
         0.05654    0.02191    0.03916    0.10565
O6    5    0.065035    1.070759    0.170121    11.00000    0.09359    0.15183 =
         0.10187    0.06560   -0.05476   -0.05971
N1    4    0.227573    1.132323    0.403564    11.00000    0.02674    0.02577 =
         0.02751   -0.00105    0.00143    0.00001
N2    4    0.202423    0.901105    0.433614    11.00000    0.02443    0.02771 =
         0.03014   -0.00099    0.00188   -0.00301
N3    4    0.334396    0.979588    0.356994    11.00000    0.03180    0.03324 =
         0.02429   -0.00207   -0.00065   -0.00081
N4    4    0.153254    0.843066    0.306082    11.00000    0.03382    0.03466 =
         0.02758   -0.00071   -0.00289   -0.00290
N5    4    0.046053    1.033298    0.354325    11.00000    0.02657    0.03117 =
         0.03631   -0.00023   -0.00027   -0.00124
N6    4    0.284397    1.055138    0.531837    11.00000    0.03549    0.03066 =
         0.02555    0.00004    0.00265   -0.00002
C1    1    0.213397    1.250784    0.408883    11.00000    0.02777    0.02724 =
         0.03452   -0.00061    0.00463   -0.00271
C2    1    0.251464    1.310777    0.461749    11.00000    0.03801    0.02900 =
         0.03436   -0.00080    0.00318   -0.00050
AFIX  43
H2    2    0.290269    1.271625    0.494014    11.00000   -1.20000
AFIX   0
C3    1    0.233505    1.425736    0.467697    11.00000    0.05261    0.03295 =
         0.03470   -0.00713    0.00727    0.00075
AFIX  43
H3    2    0.260456    1.465472    0.503650    11.00000   -1.20000
AFIX   0
C4    1    0.176475    1.482967    0.421497    11.00000    0.05063    0.02535 =
         0.05228    0.00075    0.01462    0.00241
AFIX  43
H4    2    0.163357    1.561999    0.425758    11.00000   -1.20000
AFIX   0
C5    1    0.138321    1.425295    0.368900    11.00000    0.04410    0.03214 =
         0.04543    0.00640    0.00373    0.00777
AFIX  43
H5    2    0.098862    1.464975    0.337142    11.00000   -1.20000
AFIX   0
C6    1    0.157152    1.310071    0.362111    11.00000    0.03864    0.03132 =
         0.03633   -0.00085   -0.00361    0.00181
AFIX  43
H6    2    0.131628    1.271505    0.325475    11.00000   -1.20000
AFIX   0
C7    1    0.155859    0.818536    0.464985    11.00000    0.03268    0.02181 =
         0.02983   -0.00232    0.00686   -0.00148
C8    1    0.200321    0.776117    0.521523    11.00000    0.03391    0.03156 =
         0.03284    0.00060    0.00455   -0.00021
AFIX  43
H8    2    0.262433    0.801436    0.538173    11.00000   -1.20000
AFIX   0
C9    1    0.153888    0.697587    0.553001    11.00000    0.04492    0.03594 =
         0.03055    0.00400    0.00712   -0.00431
AFIX  43
H9    2    0.184214    0.669615    0.591388    11.00000   -1.20000
AFIX   0
C10   1    0.063103    0.659010    0.529049    11.00000    0.04623    0.03124 =
         0.05090   -0.00194    0.02330   -0.00664
AFIX  43
H10   2    0.031642    0.604397    0.550613    11.00000   -1.20000
AFIX   0
C11   1    0.019136    0.701557    0.473114    11.00000    0.02819    0.03983 =
         0.04709   -0.00937    0.00728   -0.00480
AFIX  43
H11   2   -0.043005    0.676088    0.456633    11.00000   -1.20000
AFIX   0
C12   1    0.064570    0.780347    0.441180    11.00000    0.03456    0.02835 =
         0.03657   -0.00410    0.00339   -0.00390
AFIX  43
H12   2    0.033676    0.808571    0.402991    11.00000   -1.20000
AFIX   0
C13   1    0.379098    0.870159    0.344331    11.00000    0.03004    0.04974 =
         0.03553   -0.01094    0.00038    0.00408
AFIX  33
H13A  2    0.350248    0.807835    0.364703    11.00000   -1.20000
H13B  2    0.369263    0.856425    0.300174    11.00000   -1.20000
H13C  2    0.447492    0.873487    0.359698    11.00000   -1.20000
AFIX   0
C14   1    0.379532    1.070896    0.325690    11.00000    0.02806    0.05274 =
         0.03209    0.00214   -0.00117   -0.00719
AFIX  33
H14A  2    0.351001    1.144741    0.333405    11.00000   -1.20000
H14B  2    0.447922    1.072871    0.341183    11.00000   -1.20000
H14C  2    0.369694    1.055809    0.281659    11.00000   -1.20000
AFIX   0
C15   1    0.183979    0.727550    0.327459    11.00000    0.05109    0.03292 =
         0.03840   -0.00407    0.00595   -0.00092
AFIX  33
H15A  2    0.214049    0.731293    0.370312    11.00000   -1.20000
H15B  2    0.128550    0.676747    0.323703    11.00000   -1.20000
H15C  2    0.229759    0.697830    0.302570    11.00000   -1.20000
AFIX   0
C16   1    0.108920    0.830200    0.241521    11.00000    0.05087    0.04510 =
         0.03561   -0.00757   -0.00764   -0.00831
AFIX  33
H16A  2    0.087105    0.905049    0.224996    11.00000   -1.20000
H16B  2    0.155741    0.799053    0.217824    11.00000   -1.20000
H16C  2    0.054532    0.777970    0.238956    11.00000   -1.20000
AFIX   0
C17   1   -0.033754    1.002097    0.307717    11.00000    0.02848    0.04578 =
         0.04240   -0.00053   -0.00038   -0.00086
AFIX  33
H17A  2   -0.011276    0.952044    0.277472    11.00000   -1.20000
H17B  2   -0.081921    0.961838    0.326838    11.00000   -1.20000
H17C  2   -0.061741    1.071427    0.287497    11.00000   -1.20000
AFIX   0
C18   1    0.012197    1.108408    0.399674    11.00000    0.02657    0.04711 =
         0.05121   -0.00739    0.00711   -0.00104
AFIX  33
H18A  2    0.065818    1.129449    0.431046    11.00000   -1.20000
H18B  2   -0.015803    1.177707    0.379427    11.00000   -1.20000
H18C  2   -0.035983    1.068117    0.418767    11.00000   -1.20000
AFIX   0
C19   1    0.191647    1.070795    0.551127    11.00000    0.04141    0.04573 =
         0.03811   -0.00308    0.00933   -0.00093
AFIX  33
H19A  2    0.141222    1.054259    0.516807    11.00000   -1.20000
H19B  2    0.185875    1.018655    0.584986    11.00000   -1.20000
H19C  2    0.185581    1.149983    0.564536    11.00000   -1.20000
AFIX   0
C20   1    0.361424    1.079393    0.582465    11.00000    0.03908    0.04376 =
         0.02667   -0.00415    0.00270   -0.00084
AFIX  33
H20A  2    0.423030    1.068450    0.568681    11.00000   -1.20000
H20B  2    0.356173    1.158621    0.596024    11.00000   -1.20000
H20C  2    0.356467    1.027293    0.616474    11.00000   -1.20000
AFIX   0
C21   1    0.476577    0.687848    0.495176    11.00000    0.04007    0.03287 =
         0.04876   -0.00566   -0.00123   -0.00557
C22   1    0.231509    1.108919    0.163449    11.00000    0.09303    0.08009 =
         0.04210    0.01220    0.01168    0.03229
AFIX  66
C23   1    0.299894    0.485568    0.249472    11.00000    0.09371
AFIX  43
H23   2    0.245985    0.437269    0.239507    11.00000   -1.20000
AFIX  65
C24   1    0.368504    0.460279    0.299499    11.00000    0.12823
AFIX  43
H24   2    0.361487    0.394696    0.323726    11.00000   -1.20000
AFIX  65
C25   1    0.447381    0.530948    0.314080    11.00000    0.10932
AFIX  43
H25   2    0.494273    0.513664    0.348271    11.00000   -1.20000
AFIX  65
C26   1    0.457649    0.626906    0.278633    11.00000    0.10088
AFIX  43
H26   2    0.511558    0.675205    0.288598    11.00000   -1.20000
AFIX  65
C27   1    0.389040    0.652196    0.228605    11.00000    0.10439
AFIX  43
H27   2    0.396058    0.717779    0.204379    11.00000   -1.20000
AFIX  65
C28   1    0.310162    0.581528    0.214024    11.00000    0.10895
AFIX  43
H28   2    0.263270    0.598813    0.179833    11.00000   -1.20000
AFIX   0
HKLF 4
 
REM  IKE5004
REM R1 =  0.0356 for    6416 Fo > 4sig(Fo)  and  0.0511 for all    8300 data
REM    409 parameters refined using      0 restraints
 
END  
     
WGHT      0.0550     14.8416 

REM Instructions for potential hydrogen bonds
HTAB C2 N6
HTAB C6 O5
HTAB C8 O2
HTAB C14 N1
EQIV $1 -x+1, -y+2, -z+1
HTAB C14 O2_$1
HTAB C14 F4
HTAB C15 N2
HTAB C16 S4
HTAB C16 O4
HTAB C16 O6
HTAB C17 N4
HTAB C18 N1
EQIV $2 x, -y+5/2, z+1/2
HTAB C19 F5_$2
HTAB C20 S3_$1
HTAB C20 O1_$1
HTAB C20 O3_$1

REM Highest difference peak  2.103,  deepest hole -1.446,  1-sigma level  0.177
Q1    1   0.1422  1.0192  0.3735  11.00000  0.05    2.10
Q2    1   0.1933  1.1687  0.2304  11.00000  0.05    2.08
Q3    1   0.2216  0.9800  0.3768  11.00000  0.05    2.07
Q4    1   0.1316  1.0176  0.1344  11.00000  0.05    2.00
Q5    1   0.3493  0.9993  0.4670  11.00000  0.05    1.98
;

loop_
_symmetry_equiv_pos_site_id
_space_group_symop_operation_xyz
1 +X,+Y,+Z
2 -X,1/2+Y,1/2-Z
3 -X,-Y,-Z
4 +X,1/2-Y,1/2+Z

loop_
_atom_site_label
_atom_site_type_symbol
_atom_site_fract_x
_atom_site_fract_y
_atom_site_fract_z
_atom_site_U_iso_or_equiv
_atom_site_adp_type
_atom_site_occupancy
_atom_site_site_symmetry_multiplicity
_atom_site_calc_flag
_atom_site_refinement_flags
W1 W 0.17806(2) 0.98427(2) 0.35447(2) 0.02576(8) Uani 1 4 d .
W2 W 0.30098(2) 1.01594(2) 0.44820(2) 0.02435(7) Uani 1 4 d .
S3 S 0.47459(10) 0.83135(12) 0.52905(7) 0.0293(3) Uani 1 4 d .
S4 S 0.14293(15) 1.13316(18) 0.20923(9) 0.0548(5) Uani 1 4 d .
F1 F 0.5233(3) 0.6892(4) 0.44798(19) 0.0536(11) Uani 1 4 d .
F2 F 0.3887(3) 0.6533(4) 0.4760(2) 0.0598(12) Uani 1 4 d .
F3 F 0.5183(3) 0.6149(3) 0.5359(2) 0.0598(12) Uani 1 4 d .
F4 F 0.3112(4) 1.1788(7) 0.1875(3) 0.111(2) Uani 1 4 d .
F5 F 0.2112(4) 1.1497(6) 0.1084(2) 0.0832(17) Uani 1 4 d .
F6 F 0.2690(5) 1.0090(5) 0.1661(3) 0.0844(18) Uani 1 4 d .
O1 O 0.4207(3) 0.8970(4) 0.48003(18) 0.0317(9) Uani 1 4 d .
O2 O 0.4308(3) 0.8158(4) 0.5820(2) 0.0423(11) Uani 1 4 d .
O3 O 0.5734(3) 0.8648(3) 0.53942(17) 0.0288(8) Uani 1 4 d .
O4 O 0.1782(3) 1.0698(4) 0.26505(19) 0.0373(10) Uani 1 4 d .
O5 O 0.1262(8) 1.2452(7) 0.2134(3) 0.125(4) Uani 1 4 d .
O6 O 0.0650(6) 1.0708(9) 0.1701(4) 0.123(4) Uani 1 4 d .
N1 N 0.2276(3) 1.1323(4) 0.4036(2) 0.0270(10) Uani 1 4 d .
N2 N 0.2024(3) 0.9011(4) 0.4336(2) 0.0277(10) Uani 1 4 d .
N3 N 0.3344(4) 0.9796(4) 0.3570(2) 0.0303(10) Uani 1 4 d .
N4 N 0.1533(4) 0.8431(4) 0.3061(2) 0.0328(11) Uani 1 4 d .
N5 N 0.0461(4) 1.0333(4) 0.3543(2) 0.0319(11) Uani 1 4 d .
N6 N 0.2844(4) 1.0551(4) 0.5318(2) 0.0308(10) Uani 1 4 d .
C1 C 0.2134(4) 1.2508(5) 0.4089(3) 0.0299(12) Uani 1 4 d .
C2 C 0.2515(4) 1.3108(5) 0.4617(3) 0.0340(13) Uani 1 4 d .
C3 C 0.2335(5) 1.4257(6) 0.4677(3) 0.0400(15) Uani 1 4 d .
C4 C 0.1765(5) 1.4830(5) 0.4215(3) 0.0420(16) Uani 1 4 d .
C5 C 0.1383(5) 1.4253(6) 0.3689(3) 0.0409(15) Uani 1 4 d .
C6 C 0.1572(5) 1.3101(5) 0.3621(3) 0.0364(14) Uani 1 4 d .
C7 C 0.1559(4) 0.8185(5) 0.4650(3) 0.0279(11) Uani 1 4 d .
C8 C 0.2003(4) 0.7761(5) 0.5215(3) 0.0328(13) Uani 1 4 d .
C9 C 0.1539(5) 0.6976(5) 0.5530(3) 0.0370(14) Uani 1 4 d .
C10 C 0.0631(5) 0.6590(6) 0.5291(3) 0.0411(15) Uani 1 4 d .
C11 C 0.0191(5) 0.7016(6) 0.4731(3) 0.0382(14) Uani 1 4 d .
C12 C 0.0646(4) 0.7803(5) 0.4412(3) 0.0334(13) Uani 1 4 d .
C13 C 0.3791(4) 0.8702(6) 0.3443(3) 0.0389(15) Uani 1 4 d .
C14 C 0.3795(4) 1.0709(6) 0.3257(3) 0.0383(14) Uani 1 4 d .
C15 C 0.1840(5) 0.7276(6) 0.3275(3) 0.0409(15) Uani 1 4 d .
C16 C 0.1089(5) 0.8302(6) 0.2415(3) 0.0454(16) Uani 1 4 d .
C17 C -0.0338(5) 1.0021(6) 0.3077(3) 0.0395(15) Uani 1 4 d .
C18 C 0.0122(4) 1.1084(6) 0.3997(3) 0.0415(15) Uani 1 4 d .
C19 C 0.1916(5) 1.0708(6) 0.5511(3) 0.0414(15) Uani 1 4 d .
C20 C 0.3614(4) 1.0794(6) 0.5825(3) 0.0368(14) Uani 1 4 d .
C21 C 0.4766(5) 0.6878(6) 0.4952(3) 0.0414(15) Uani 1 4 d .
C22 C 0.2315(8) 1.1089(9) 0.1635(4) 0.072(3) Uani 1 4 d .
C23 C 0.2999(5) 0.4856(7) 0.2495(4) 0.094(4) Uiso 1 4 d .
C24 C 0.3685(7) 0.4603(6) 0.2995(4) 0.128(5) Uiso 1 4 d .
C25 C 0.4474(6) 0.5310(8) 0.3141(3) 0.109(4) Uiso 1 4 d .
C26 C 0.4577(5) 0.6269(7) 0.2786(4) 0.101(4) Uiso 1 4 d .
C27 C 0.3890(6) 0.6522(6) 0.2286(4) 0.104(4) Uiso 1 4 d .
C28 C 0.3102(6) 0.5815(7) 0.2140(3) 0.109(4) Uiso 1 4 d .
H2 H 0.29027 1.27162 0.49401 0.0127 Uani 1 4 calc R
H3 H 0.26046 1.46547 0.50365 0.0127 Uani 1 4 calc R
H4 H 0.16336 1.562 0.42576 0.0127 Uani 1 4 calc R
H5 H 0.09886 1.46498 0.33714 0.0127 Uani 1 4 calc R
H6 H 0.13163 1.27151 0.32548 0.0127 Uani 1 4 calc R
H8 H 0.26243 0.80144 0.53817 0.0127 Uani 1 4 calc R
H9 H 0.18421 0.66961 0.59139 0.0127 Uani 1 4 calc R
H10 H 0.03164 0.6044 0.55061 0.0127 Uani 1 4 calc R
H11 H -0.043 0.67609 0.45663 0.0127 Uani 1 4 calc R
H12 H 0.03368 0.80857 0.40299 0.0127 Uani 1 4 calc R
H13A H 0.35025 0.80784 0.3647 0.0127 Uani 1 4 calc R
H13B H 0.36926 0.85642 0.30017 0.0127 Uani 1 4 calc R
H13C H 0.44749 0.87349 0.3597 0.0127 Uani 1 4 calc R
H14A H 0.351 1.14474 0.3334 0.0127 Uani 1 4 calc R
H14B H 0.44792 1.07287 0.34118 0.0127 Uani 1 4 calc R
H14C H 0.36969 1.05581 0.28166 0.0127 Uani 1 4 calc R
H15A H 0.21405 0.73129 0.37031 0.0127 Uani 1 4 calc R
H15B H 0.12855 0.67675 0.3237 0.0127 Uani 1 4 calc R
H15C H 0.22976 0.69783 0.30257 0.0127 Uani 1 4 calc R
H16A H 0.08711 0.90505 0.225 0.0127 Uani 1 4 calc R
H16B H 0.15574 0.79905 0.21782 0.0127 Uani 1 4 calc R
H16C H 0.05453 0.77797 0.23896 0.0127 Uani 1 4 calc R
H17A H -0.01128 0.95204 0.27747 0.0127 Uani 1 4 calc R
H17B H -0.08192 0.96184 0.32684 0.0127 Uani 1 4 calc R
H17C H -0.06174 1.07143 0.2875 0.0127 Uani 1 4 calc R
H18A H 0.06582 1.12945 0.43105 0.0127 Uani 1 4 calc R
H18B H -0.0158 1.17771 0.37943 0.0127 Uani 1 4 calc R
H18C H -0.03598 1.06812 0.41877 0.0127 Uani 1 4 calc R
H19A H 0.14122 1.05426 0.51681 0.0127 Uani 1 4 calc R
H19B H 0.18587 1.01865 0.58499 0.0127 Uani 1 4 calc R
H19C H 0.18558 1.14998 0.56454 0.0127 Uani 1 4 calc R
H20A H 0.42303 1.06845 0.56868 0.0127 Uani 1 4 calc R
H20B H 0.35617 1.15862 0.59602 0.0127 Uani 1 4 calc R
H20C H 0.35647 1.02729 0.61647 0.0127 Uani 1 4 calc R
H23 H 0.24598 0.43727 0.23951 0.1125 Uiso 1 4 calc R
H24 H 0.36149 0.3947 0.32373 0.1539 Uiso 1 4 calc R
H25 H 0.49427 0.51366 0.34827 0.1312 Uiso 1 4 calc R
H26 H 0.51156 0.6752 0.2886 0.1211 Uiso 1 4 calc R
H27 H 0.39606 0.71778 0.20438 0.1253 Uiso 1 4 calc R
H28 H 0.26327 0.59881 0.17983 0.1307 Uiso 1 4 calc R

loop_
_atom_site_aniso_label
_atom_site_aniso_U_11
_atom_site_aniso_U_22
_atom_site_aniso_U_33
_atom_site_aniso_U_12
_atom_site_aniso_U_13
_atom_site_aniso_U_23
W1 0.02475(13) 0.02594(13) 0.02513(12) -0.00139(8) -0.00066(9) -0.00037(8)
W2 0.02373(12) 0.02464(12) 0.02356(12) -0.00119(8) 0.00018(8) -0.00033(8)
S3 0.0293(7) 0.0260(7) 0.0303(7) -0.0044(6) -0.0025(6) 0.0011(5)
S4 0.0613(12) 0.0598(12) 0.0456(10) 0.0190(10) 0.0161(9) 0.0210(9)
F1 0.059(3) 0.045(2) 0.056(3) 0.004(2) 0.005(2) -0.015(2)
F2 0.048(2) 0.040(2) 0.085(3) -0.0130(19) -0.007(2) -0.016(2)
F3 0.073(3) 0.027(2) 0.073(3) 0.001(2) -0.007(2) 0.009(2)
F4 0.077(4) 0.141(6) 0.110(5) -0.030(4) 0.001(4) 0.059(5)
F5 0.084(4) 0.127(5) 0.040(3) 0.011(3) 0.014(2) 0.028(3)
F6 0.107(5) 0.090(4) 0.058(3) 0.044(3) 0.016(3) -0.008(3)
O1 0.028(2) 0.032(2) 0.033(2) 0.0011(17) 0.0001(17) 0.0004(17)
O2 0.041(3) 0.050(3) 0.035(2) -0.011(2) 0.003(2) 0.004(2)
O3 0.026(2) 0.028(2) 0.030(2) -0.0045(16) -0.0018(16) -0.0008(16)
O4 0.043(2) 0.035(2) 0.032(2) -0.003(2) -0.0011(19) 0.0042(18)
O5 0.234(10) 0.091(5) 0.057(4) 0.106(6) 0.039(5) 0.022(4)
O6 0.094(5) 0.152(8) 0.102(6) -0.060(6) -0.055(5) 0.066(6)
N1 0.027(2) 0.026(2) 0.028(2) 0.0000(19) 0.0014(19) -0.0010(18)
N2 0.024(2) 0.028(2) 0.030(2) -0.0030(19) 0.0019(19) -0.0010(19)
N3 0.032(3) 0.033(3) 0.024(2) -0.001(2) -0.001(2) -0.0021(19)
N4 0.034(3) 0.035(3) 0.028(2) -0.003(2) -0.003(2) -0.001(2)
N5 0.027(2) 0.031(3) 0.036(3) -0.001(2) -0.000(2) -0.000(2)
N6 0.035(3) 0.031(2) 0.026(2) -0.000(2) 0.003(2) 0.000(2)
C1 0.028(3) 0.027(3) 0.035(3) -0.003(2) 0.005(2) -0.001(2)
C2 0.038(3) 0.029(3) 0.034(3) -0.001(3) 0.003(3) -0.001(2)
C3 0.053(4) 0.033(3) 0.035(3) 0.001(3) 0.007(3) -0.007(3)
C4 0.051(4) 0.025(3) 0.052(4) 0.002(3) 0.015(3) 0.001(3)
C5 0.044(4) 0.032(3) 0.045(4) 0.008(3) 0.004(3) 0.006(3)
C6 0.039(3) 0.031(3) 0.036(3) 0.002(3) -0.004(3) -0.001(3)
C7 0.033(3) 0.022(3) 0.030(3) -0.001(2) 0.007(2) -0.002(2)
C8 0.034(3) 0.032(3) 0.033(3) -0.000(2) 0.005(3) 0.001(2)
C9 0.045(4) 0.036(3) 0.031(3) -0.004(3) 0.007(3) 0.004(3)
C10 0.046(4) 0.031(3) 0.051(4) -0.007(3) 0.023(3) -0.002(3)
C11 0.028(3) 0.040(4) 0.047(4) -0.005(3) 0.007(3) -0.009(3)
C12 0.035(3) 0.028(3) 0.037(3) -0.004(2) 0.003(3) -0.004(2)
C13 0.030(3) 0.050(4) 0.036(3) 0.004(3) 0.000(3) -0.011(3)
C14 0.028(3) 0.053(4) 0.032(3) -0.007(3) -0.001(2) 0.002(3)
C15 0.051(4) 0.033(3) 0.038(3) -0.001(3) 0.006(3) -0.004(3)
C16 0.051(4) 0.045(4) 0.036(3) -0.008(3) -0.008(3) -0.008(3)
C17 0.028(3) 0.046(4) 0.042(4) -0.001(3) -0.000(3) -0.001(3)
C18 0.027(3) 0.047(4) 0.051(4) -0.001(3) 0.007(3) -0.007(3)
C19 0.041(4) 0.046(4) 0.038(4) -0.001(3) 0.009(3) -0.003(3)
C20 0.039(3) 0.044(4) 0.027(3) -0.001(3) 0.003(3) -0.004(3)
C21 0.040(4) 0.033(3) 0.049(4) -0.006(3) -0.001(3) -0.006(3)
C22 0.093(7) 0.080(7) 0.042(4) 0.032(6) 0.012(4) 0.012(4)
H2 0.0125 0.0125 0.0125 0.0000 0.0000 0.0000
H3 0.0125 0.0125 0.0125 0.0000 0.0000 0.0000
H4 0.0125 0.0125 0.0125 0.0000 0.0000 0.0000
H5 0.0125 0.0125 0.0125 0.0000 0.0000 0.0000
H6 0.0125 0.0125 0.0125 0.0000 0.0000 0.0000
H8 0.0125 0.0125 0.0125 0.0000 0.0000 0.0000
H9 0.0125 0.0125 0.0125 0.0000 0.0000 0.0000
H10 0.0125 0.0125 0.0125 0.0000 0.0000 0.0000
H11 0.0125 0.0125 0.0125 0.0000 0.0000 0.0000
H12 0.0125 0.0125 0.0125 0.0000 0.0000 0.0000
H13A 0.0125 0.0125 0.0125 0.0000 0.0000 0.0000
H13B 0.0125 0.0125 0.0125 0.0000 0.0000 0.0000
H13C 0.0125 0.0125 0.0125 0.0000 0.0000 0.0000
H14A 0.0125 0.0125 0.0125 0.0000 0.0000 0.0000
H14B 0.0125 0.0125 0.0125 0.0000 0.0000 0.0000
H14C 0.0125 0.0125 0.0125 0.0000 0.0000 0.0000
H15A 0.0125 0.0125 0.0125 0.0000 0.0000 0.0000
H15B 0.0125 0.0125 0.0125 0.0000 0.0000 0.0000
H15C 0.0125 0.0125 0.0125 0.0000 0.0000 0.0000
H16A 0.0125 0.0125 0.0125 0.0000 0.0000 0.0000
H16B 0.0125 0.0125 0.0125 0.0000 0.0000 0.0000
H16C 0.0125 0.0125 0.0125 0.0000 0.0000 0.0000
H17A 0.0125 0.0125 0.0125 0.0000 0.0000 0.0000
H17B 0.0125 0.0125 0.0125 0.0000 0.0000 0.0000
H17C 0.0125 0.0125 0.0125 0.0000 0.0000 0.0000
H18A 0.0125 0.0125 0.0125 0.0000 0.0000 0.0000
H18B 0.0125 0.0125 0.0125 0.0000 0.0000 0.0000
H18C 0.0125 0.0125 0.0125 0.0000 0.0000 0.0000
H19A 0.0125 0.0125 0.0125 0.0000 0.0000 0.0000
H19B 0.0125 0.0125 0.0125 0.0000 0.0000 0.0000
H19C 0.0125 0.0125 0.0125 0.0000 0.0000 0.0000
H20A 0.0125 0.0125 0.0125 0.0000 0.0000 0.0000
H20B 0.0125 0.0125 0.0125 0.0000 0.0000 0.0000
H20C 0.0125 0.0125 0.0125 0.0000 0.0000 0.0000

loop_
_atom_type_symbol
_atom_type_description
_atom_type_scat_dispersion_real
_atom_type_scat_dispersion_imag
_atom_type_scat_source
C C 0.0033 0.0016
;
International Tables for Crystallography
(Vol. C, Tables 4.2.6.8 and 6.1.1.4)
;
H H 0.0000 0.0000
;
International Tables for Crystallography
(Vol. C, Table 6.1.1.4)
;
F F 0.0171 0.0103
;
International Tables for Crystallography
(Vol. C, Tables 4.2.6.8 and 6.1.1.4)
;
N N 0.0061 0.0033
;
International Tables for Crystallography
(Vol. C, Tables 4.2.6.8 and 6.1.1.4)
;
O O 0.0106 0.0060
;
International Tables for Crystallography
(Vol. C, Tables 4.2.6.8 and 6.1.1.4)
;
S S 0.1246 0.1234
;
International Tables for Crystallography
(Vol. C, Tables 4.2.6.8 and 6.1.1.4)
;
W W -0.8490 6.8722
;
International Tables for Crystallography
(Vol. C, Tables 4.2.6.8 and 6.1.1.4)
;

loop_
_geom_angle_atom_site_label_1
_geom_angle_atom_site_label_2
_geom_angle_atom_site_label_3
_geom_angle
_geom_angle_publ_flag
_geom_angle_site_symmetry_1
_geom_angle_site_symmetry_3
W2 W1 O4 124.87(11) yes . .
W2 W1 N1 47.29(12) yes . .
W2 W1 N2 48.90(13) yes . .
W2 W1 N3 54.52(13) yes . .
W2 W1 N4 127.81(14) yes . .
W2 W1 N5 119.88(15) yes . .
O4 W1 N1 92.54(17) yes . .
O4 W1 N2 169.62(18) yes . .
O4 W1 N3 83.90(17) yes . .
O4 W1 N4 85.20(18) yes . .
O4 W1 N5 90.02(19) yes . .
N1 W1 N2 87.00(18) yes . .
N1 W1 N3 75.75(18) yes . .
N1 W1 N4 170.7(2) yes . .
N1 W1 N5 90.22(19) yes . .
N2 W1 N3 85.94(18) yes . .
N2 W1 N4 93.6(2) yes . .
N2 W1 N5 100.4(2) yes . .
N3 W1 N4 95.0(2) yes . .
N3 W1 N5 164.38(19) yes . .
N4 W1 N5 98.8(2) yes . .
W1 W2 O1 124.51(10) yes . .
W1 W2 O3 128.78(10) yes . 3_676
W1 W2 N1 54.67(13) yes . .
W1 W2 N2 50.87(13) yes . .
W1 W2 N3 55.52(13) yes . .
W1 W2 N6 130.00(14) yes . .
O1 W2 O3 78.13(14) yes . 3_676
O1 W2 N1 160.89(18) yes . .
O1 W2 N2 96.80(17) yes . .
O1 W2 N3 84.61(17) yes . .
O1 W2 N6 92.58(18) yes . .
O3 W2 N1 88.94(17) yes 3_676 .
O3 W2 N2 173.36(18) yes 3_676 .
O3 W2 N3 87.16(16) yes 3_676 .
O3 W2 N6 87.12(18) yes 3_676 .
N1 W2 N2 94.87(19) yes . .
N1 W2 N3 80.70(19) yes . .
N1 W2 N6 100.9(2) yes . .
N2 W2 N3 88.09(19) yes . .
N2 W2 N6 97.5(2) yes . .
N3 W2 N6 174.05(19) yes . .
O1 S3 O2 116.0(3) yes . .
O1 S3 O3 111.4(2) yes . .
O1 S3 C21 102.5(3) yes . .
O2 S3 O3 116.3(2) yes . .
O2 S3 C21 104.9(3) yes . .
O3 S3 C21 103.7(3) yes . .
O4 S4 O5 118.7(4) yes . .
O4 S4 O6 111.8(4) yes . .
O4 S4 C22 103.0(4) yes . .
O5 S4 O6 113.3(6) yes . .
O5 S4 C22 110.4(6) yes . .
O6 S4 C22 96.9(5) yes . .
W2 O1 S3 149.1(3) yes . .
W2 O3 S3 157.4(3) yes 3_676 .
W1 O4 S4 159.4(3) yes . .
W1 N1 W2 78.04(17) yes . .
W1 N1 C1 144.2(3) yes . .
W2 N1 C1 137.4(4) yes . .
W1 N2 W2 80.22(18) yes . .
W1 N2 C7 137.5(3) yes . .
W2 N2 C7 140.9(4) yes . .
W1 N3 W2 69.97(16) yes . .
W1 N3 C13 118.5(4) yes . .
W1 N3 C14 118.6(4) yes . .
W2 N3 C13 120.4(4) yes . .
W2 N3 C14 117.9(4) yes . .
C13 N3 C14 107.9(5) yes . .
W1 N4 C15 125.0(4) yes . .
W1 N4 C16 128.7(4) yes . .
C15 N4 C16 106.2(5) yes . .
W1 N5 C17 124.6(4) yes . .
W1 N5 C18 126.0(4) yes . .
C17 N5 C18 109.4(5) yes . .
W2 N6 C19 123.6(4) yes . .
W2 N6 C20 125.6(4) yes . .
C19 N6 C20 110.6(5) yes . .
N1 C1 C2 121.4(5) yes . .
N1 C1 C6 120.1(5) yes . .
C2 C1 C6 118.5(5) yes . .
C1 C2 C3 121.0(5) yes . .
C2 C3 C4 119.9(6) yes . .
C3 C4 C5 119.9(6) yes . .
C4 C5 C6 120.6(6) yes . .
C1 C6 C5 120.1(6) yes . .
N2 C7 C8 120.0(5) yes . .
N2 C7 C12 120.8(5) yes . .
C8 C7 C12 119.2(5) yes . .
C7 C8 C9 120.1(5) yes . .
C8 C9 C10 120.7(6) yes . .
C9 C10 C11 119.1(6) yes . .
C10 C11 C12 120.9(6) yes . .
C7 C12 C11 120.1(5) yes . .
S3 C21 F1 110.7(5) yes . .
S3 C21 F2 109.7(5) yes . .
S3 C21 F3 110.2(5) yes . .
F1 C21 F2 108.4(6) yes . .
F1 C21 F3 108.7(6) yes . .
F2 C21 F3 109.1(6) yes . .
S4 C22 F4 106.9(6) yes . .
S4 C22 F5 114.1(7) yes . .
S4 C22 F6 116.8(7) yes . .
F4 C22 F5 100.8(8) yes . .
F4 C22 F6 101.7(8) yes . .
F5 C22 F6 114.0(8) yes . .
C24 C23 C28 120.0(7) yes . .
C23 C24 C25 120.0(7) yes . .
C24 C25 C26 120.0(7) yes . .
C25 C26 C27 120.0(7) yes . .
C26 C27 C28 120.0(7) yes . .
C23 C28 C27 120.0(7) yes . .
C1 C2 H2 119.484 no . .
C3 C2 H2 119.502 no . .
C2 C3 H3 120.022 no . .
C4 C3 H3 120.032 no . .
C3 C4 H4 120.038 no . .
C5 C4 H4 120.041 no . .
C4 C5 H5 119.727 no . .
C6 C5 H5 119.722 no . .
C1 C6 H6 119.950 no . .
C5 C6 H6 119.955 no . .
C7 C8 H8 119.957 no . .
C9 C8 H8 119.955 no . .
C8 C9 H9 119.669 no . .
C10 C9 H9 119.647 no . .
C9 C10 H10 120.475 no . .
C11 C10 H10 120.473 no . .
C10 C11 H11 119.535 no . .
C12 C11 H11 119.544 no . .
C7 C12 H12 119.972 no . .
C11 C12 H12 119.971 no . .
N3 C13 H13A 109.474 no . .
N3 C13 H13B 109.470 no . .
N3 C13 H13C 109.468 no . .
H13A C13 H13B 109.464 no . .
H13A C13 H13C 109.471 no . .
H13B C13 H13C 109.479 no . .
N3 C14 H14A 109.479 no . .
N3 C14 H14B 109.470 no . .
N3 C14 H14C 109.465 no . .
H14A C14 H14B 109.478 no . .
H14A C14 H14C 109.467 no . .
H14B C14 H14C 109.469 no . .
N4 C15 H15A 109.476 no . .
N4 C15 H15B 109.465 no . .
N4 C15 H15C 109.471 no . .
H15A C15 H15B 109.477 no . .
H15A C15 H15C 109.470 no . .
H15B C15 H15C 109.469 no . .
N4 C16 H16A 109.463 no . .
N4 C16 H16B 109.477 no . .
N4 C16 H16C 109.465 no . .
H16A C16 H16B 109.472 no . .
H16A C16 H16C 109.476 no . .
H16B C16 H16C 109.473 no . .
N5 C17 H17A 109.479 no . .
N5 C17 H17B 109.476 no . .
N5 C17 H17C 109.471 no . .
H17A C17 H17B 109.466 no . .
H17A C17 H17C 109.470 no . .
H17B C17 H17C 109.466 no . .
N5 C18 H18A 109.481 no . .
N5 C18 H18B 109.479 no . .
N5 C18 H18C 109.475 no . .
H18A C18 H18B 109.469 no . .
H18A C18 H18C 109.455 no . .
H18B C18 H18C 109.469 no . .
N6 C19 H19A 109.474 no . .
N6 C19 H19B 109.474 no . .
N6 C19 H19C 109.477 no . .
H19A C19 H19B 109.460 no . .
H19A C19 H19C 109.471 no . .
H19B C19 H19C 109.471 no . .
N6 C20 H20A 109.480 no . .
N6 C20 H20B 109.471 no . .
N6 C20 H20C 109.475 no . .
H20A C20 H20B 109.468 no . .
H20A C20 H20C 109.464 no . .
H20B C20 H20C 109.471 no . .
C24 C23 H23 119.994 no . .
C28 C23 H23 120.005 no . .
C23 C24 H24 120.008 no . .
C25 C24 H24 119.993 no . .
C24 C25 H25 119.996 no . .
C26 C25 H25 120.004 no . .
C25 C26 H26 119.991 no . .
C27 C26 H26 120.010 no . .
C26 C27 H27 119.999 no . .
C28 C27 H27 119.993 no . .
C23 C28 H28 119.998 no . .
C27 C28 H28 120.009 no . .

loop_
_geom_bond_atom_site_label_1
_geom_bond_atom_site_label_2
_geom_bond_distance
_geom_bond_publ_flag
_geom_bond_site_symmetry_2
W1 W2 2.5255(5) yes .
W1 O4 2.220(4) yes .
W1 N1 2.106(5) yes .
W1 N2 1.988(5) yes .
W1 N3 2.216(5) yes .
W1 N4 1.970(5) yes .
W1 N5 1.962(5) yes .
W2 O1 2.227(4) yes .
W2 O3 2.248(4) yes 3_676
W2 N1 1.897(4) yes .
W2 N2 1.931(5) yes .
W2 N3 2.189(5) yes .
W2 N6 1.959(5) yes .
S3 O1 1.448(4) yes .
S3 O2 1.424(5) yes .
S3 O3 1.442(4) yes .
S3 C21 1.840(7) yes .
S4 O4 1.462(5) yes .
S4 O5 1.337(8) yes .
S4 O6 1.487(8) yes .
S4 C22 1.759(11) yes .
F1 C21 1.323(9) yes .
F2 C21 1.319(8) yes .
F3 C21 1.314(8) yes .
F4 C22 1.431(12) yes .
F5 C22 1.300(10) yes .
F6 C22 1.281(12) yes .
N1 C1 1.407(7) yes .
N2 C7 1.413(8) yes .
N3 C13 1.475(8) yes .
N3 C14 1.473(9) yes .
N4 C15 1.475(8) yes .
N4 C16 1.479(8) yes .
N5 C17 1.457(8) yes .
N5 C18 1.471(9) yes .
N6 C19 1.460(9) yes .
N6 C20 1.468(7) yes .
C1 C2 1.400(8) yes .
C1 C6 1.392(8) yes .
C2 C3 1.378(9) yes .
C3 C4 1.377(9) yes .
C4 C5 1.382(10) yes .
C5 C6 1.386(9) yes .
C7 C8 1.403(8) yes .
C7 C12 1.396(8) yes .
C8 C9 1.381(9) yes .
C9 C10 1.392(9) yes .
C10 C11 1.391(9) yes .
C11 C12 1.381(9) yes .
C23 C24 1.390(11) yes .
C23 C28 1.390(12) yes .
C24 C25 1.390(12) yes .
C25 C26 1.390(12) yes .
C26 C27 1.390(11) yes .
C27 C28 1.390(11) yes .
C2 H2 0.950 no .
C3 H3 0.950 no .
C4 H4 0.950 no .
C5 H5 0.950 no .
C6 H6 0.950 no .
C8 H8 0.950 no .
C9 H9 0.950 no .
C10 H10 0.950 no .
C11 H11 0.950 no .
C12 H12 0.950 no .
C13 H13A 0.980 no .
C13 H13B 0.980 no .
C13 H13C 0.980 no .
C14 H14A 0.980 no .
C14 H14B 0.980 no .
C14 H14C 0.980 no .
C15 H15A 0.980 no .
C15 H15B 0.980 no .
C15 H15C 0.980 no .
C16 H16A 0.980 no .
C16 H16B 0.980 no .
C16 H16C 0.980 no .
C17 H17A 0.980 no .
C17 H17B 0.980 no .
C17 H17C 0.980 no .
C18 H18A 0.980 no .
C18 H18B 0.980 no .
C18 H18C 0.980 no .
C19 H19A 0.980 no .
C19 H19B 0.980 no .
C19 H19C 0.980 no .
C20 H20A 0.980 no .
C20 H20B 0.980 no .
C20 H20C 0.980 no .
C23 H23 0.950 no .
C24 H24 0.950 no .
C25 H25 0.950 no .
C26 H26 0.950 no .
C27 H27 0.950 no .
C28 H28 0.950 no .

loop_
_geom_contact_atom_site_label_1
_geom_contact_atom_site_label_2
_geom_contact_distance
_geom_contact_publ_flag
_geom_contact_site_symmetry_2
W1 C12 3.598(6) no .
W2 C2 3.539(6) no .
S3 O1 3.526(4) no 3_676
F1 O1 2.975(6) no .
F1 O3 2.895(6) no .
F1 C2 3.503(7) no 3_676
F1 C13 3.534(7) no .
F1 C20 3.287(8) no 3_676
F2 O1 2.884(6) no .
F2 O2 3.008(6) no .
F2 C8 3.331(8) no .
F3 O2 2.917(7) no .
F3 O3 3.022(6) no .
F3 C2 3.379(8) no 3_676
F3 C3 3.574(9) no 3_676
F4 O4 3.028(9) no .
F4 O5 2.884(12) no .
F4 C14 3.315(9) no .
F5 O5 2.999(10) no .
F5 O6 2.816(11) no .
F6 O4 2.804(8) no .
F6 O6 3.004(11) no .
O1 O1 3.323(6) no 3_676
O1 C13 2.990(7) no .
O1 C20 3.318(8) no .
O1 C20 3.595(8) no 3_676
O2 N6 3.560(7) no .
O2 C8 3.375(7) no .
O2 C14 3.390(7) no 3_676
O2 C20 3.235(8) no .
O3 C1 3.354(7) no 3_676
O3 C2 3.231(7) no 3_676
O3 C14 3.054(7) no 3_676
O3 C20 3.059(7) no 3_676
O4 C6 3.578(8) no .
O4 C14 2.968(7) no .
O4 C16 2.988(8) no .
O4 C17 3.389(8) no .
O5 C6 3.345(9) no .
O6 C16 3.239(12) no .
N1 C14 3.053(8) no .
N1 C18 3.063(8) no .
N1 C19 3.463(8) no .
N2 C13 3.450(8) no .
N2 C15 3.086(8) no .
N2 C19 3.296(8) no .
N4 C7 3.528(7) no .
N4 C12 3.502(8) no .
N4 C13 3.207(8) no .
N4 C17 3.249(8) no .
N5 C1 3.563(7) no .
N5 C6 3.592(8) no .
N5 C12 3.515(8) no .
N6 C1 3.580(7) no .
N6 C2 3.367(8) no .
N6 C7 3.513(7) no .
N6 C8 3.469(8) no .
C1 C4 2.787(9) no .
C1 C18 3.289(9) no .
C2 C5 2.754(9) no .
C3 C6 2.774(9) no .
C6 C18 3.321(10) no .
C7 C10 2.795(9) no .
C7 C15 3.311(9) no .
C7 C19 3.506(9) no .
C8 C11 2.773(9) no .
C8 C19 3.512(9) no .
C9 C12 2.777(8) no .
C12 C15 3.309(10) no .
C13 C15 3.208(9) no .
C16 C17 3.351(10) no .
C23 C26 2.780(11) no .
C24 C27 2.780(11) no .
C25 C28 2.780(10) no .
F1 C25 3.520(9) no .
F2 F3 3.428(6) no 3_666
F2 C3 3.443(8) no 1_545
F3 F2 3.428(6) no 3_666
F3 F3 3.124(6) no 3_666
F4 C26 3.312(9) no 2_655
F5 C2 3.418(8) no 4_574
F5 C3 3.303(8) no 4_574
F5 C11 3.539(8) no 2_555
F5 C19 3.500(10) no 4_574
O2 C27 3.412(10) no 4_565
O5 C17 3.282(10) no 2_555
O6 C5 3.350(11) no 2_545
O6 C11 3.559(10) no 2_555
C2 F5 3.418(8) no 4_575
C3 F2 3.443(8) no 1_565
C3 F5 3.303(8) no 4_575
C4 C15 3.549(9) no 1_565
C5 O6 3.350(11) no 2_555
C9 C18 3.548(10) no 3_576
C10 C18 3.400(10) no 3_576
C11 F5 3.539(8) no 2_545
C11 O6 3.559(10) no 2_545
C13 C26 3.458(11) no .
C14 C26 3.578(11) no 2_655
C15 C4 3.549(9) no 1_545
C17 O5 3.282(10) no 2_545
C18 C9 3.548(10) no 3_576
C18 C10 3.400(10) no 3_576
C19 F5 3.500(10) no 4_575
C25 F1 3.520(9) no .
C26 F4 3.312(9) no 2_645
C26 C13 3.458(11) no .
C26 C14 3.578(11) no 2_645
C27 O2 3.412(10) no 4_564
W1 H6 3.4625 no .
W1 H12 3.2056 no .
W1 H13A 3.1823 no .
W1 H13B 3.4773 no .
W1 H14A 3.1845 no .
W1 H14C 3.4780 no .
W1 H15A 3.0121 no .
W1 H16A 3.0998 no .
W1 H17A 2.9790 no .
W1 H18A 3.0249 no .
W2 H2 3.1675 no .
W2 H8 3.3018 no .
W2 H13A 3.1992 no .
W2 H13C 3.4972 no .
W2 H14A 3.1318 no .
W2 H14B 3.4606 no .
W2 H18A 3.5626 no .
W2 H19A 2.9577 no .
W2 H20A 3.0128 no .
S3 H8 3.0749 no .
S3 H14B 3.1230 no 3_676
S3 H20A 3.0314 no .
S3 H20A 3.0270 no 3_676
S3 H20C 3.5822 no .
S4 H6 3.0671 no .
S4 H14C 3.4903 no .
S4 H16A 2.8191 no .
S4 H17A 3.5509 no .
F1 H2 2.7990 no 3_676
F1 H3 3.5846 no 3_676
F1 H13A 3.1578 no .
F1 H13C 2.9959 no .
F1 H20A 2.9723 no 3_676
F1 H20B 2.7525 no 3_676
F2 H8 2.9815 no .
F2 H13A 3.0381 no .
F2 H15A 3.2681 no .
F3 H2 3.1884 no 3_676
F3 H3 3.5217 no 3_676
F4 H14A 3.2194 no .
F4 H14C 2.5638 no .
F6 H13B 3.5670 no .
F6 H14C 2.7868 no .
F6 H16A 3.3048 no .
F6 H16B 3.2412 no .
O1 H8 2.9794 no .
O1 H13A 2.7975 no .
O1 H13C 2.7653 no .
O1 H20A 2.8033 no .
O1 H20A 2.6477 no 3_676
O2 H8 2.4459 no .
O2 H14A 3.3975 no 3_676
O2 H14B 2.5787 no 3_676
O2 H20A 2.9681 no .
O2 H20C 2.8390 no .
O3 H2 2.7015 no 3_676
O3 H14A 2.8584 no 3_676
O3 H14B 2.8060 no 3_676
O3 H20A 3.3298 no .
O3 H20A 2.5274 no 3_676
O3 H20B 3.3201 no 3_676
O4 H6 2.8396 no .
O4 H14A 2.8185 no .
O4 H14C 2.6960 no .
O4 H16A 2.4118 no .
O4 H16B 3.3333 no .
O4 H17A 3.0756 no .
O4 H17C 3.5233 no .
O5 H6 2.4933 no .
O6 H16A 2.2827 no .
O6 H16B 3.5275 no .
O6 H17A 3.0929 no .
O6 H17C 3.3875 no .
N1 H2 2.6284 no .
N1 H6 2.6016 no .
N1 H14A 2.5235 no .
N1 H18A 2.4696 no .
N1 H18B 3.4596 no .
N1 H19A 3.0981 no .
N2 H8 2.6153 no .
N2 H12 2.6233 no .
N2 H13A 2.9897 no .
N2 H15A 2.4509 no .
N2 H18A 3.2963 no .
N2 H19A 2.8038 no .
N3 H15A 3.4053 no .
N4 H12 2.9668 no .
N4 H13A 2.9280 no .
N4 H13B 3.0987 no .
N4 H17A 2.6527 no .
N5 H6 3.1438 no .
N5 H12 2.8553 no .
N5 H16A 3.3649 no .
N6 H2 2.6709 no .
N6 H8 2.9873 no .
C1 H3 3.2740 no .
C1 H5 3.2624 no .
C1 H14A 3.0300 no .
C1 H18A 2.6415 no .
C1 H18B 3.3342 no .
C1 H19A 3.5798 no .
C2 H4 3.2430 no .
C2 H6 3.2610 no .
C2 H18A 3.3712 no .
C2 H19C 3.2036 no .
C2 H20B 3.5857 no .
C3 H5 3.2443 no .
C4 H2 3.2396 no .
C4 H6 3.2591 no .
C5 H3 3.2469 no .
C6 H2 3.2572 no .
C6 H4 3.2603 no .
C6 H14A 3.5048 no .
C6 H18A 3.0158 no .
C6 H18B 2.9804 no .
C7 H9 3.2693 no .
C7 H11 3.2620 no .
C7 H15A 2.5822 no .
C7 H15B 3.5106 no .
C7 H19A 3.0046 no .
C7 H19B 3.5174 no .
C8 H10 3.2678 no .
C8 H12 3.2747 no .
C8 H15A 3.4273 no .
C8 H19A 3.3554 no .
C8 H19B 3.1854 no .
C9 H11 3.2564 no .
C10 H8 3.2663 no .
C10 H12 3.2669 no .
C11 H9 3.2569 no .
C12 H8 3.2736 no .
C12 H10 3.2686 no .
C12 H15A 2.8900 no .
C12 H15B 3.1320 no .
C13 H14A 3.2386 no .
C13 H14B 2.5686 no .
C13 H14C 2.5686 no .
C13 H15A 2.9825 no .
C13 H15C 2.9686 no .
C13 H20A 3.2345 no 3_676
C14 H13A 3.2383 no .
C14 H13B 2.5691 no .
C14 H13C 2.5690 no .
C15 H12 3.0626 no .
C15 H13A 2.5584 no .
C15 H13B 3.1737 no .
C15 H16A 3.2226 no .
C15 H16B 2.5417 no .
C15 H16C 2.5416 no .
C16 H15A 3.2235 no .
C16 H15B 2.5404 no .
C16 H15C 2.5405 no .
C16 H17A 2.4511 no .
C17 H12 3.1408 no .
C17 H16A 2.9294 no .
C17 H16C 3.3698 no .
C17 H18A 3.2384 no .
C17 H18B 2.5841 no .
C17 H18C 2.5841 no .
C18 H6 3.1765 no .
C18 H12 3.5177 no .
C18 H17A 3.2412 no .
C18 H17B 2.5806 no .
C18 H17C 2.5805 no .
C18 H19A 3.0041 no .
C19 H2 3.1034 no .
C19 H8 3.3313 no .
C19 H18A 3.0451 no .
C19 H20A 3.2527 no .
C19 H20B 2.6063 no .
C19 H20C 2.6064 no .
C20 H2 3.0492 no .
C20 H13C 2.8718 no 3_676
C20 H14B 3.4576 no 3_676
C20 H19A 3.2544 no .
C20 H19B 2.6043 no .
C20 H19C 2.6043 no .
C21 H2 3.3207 no 3_676
C21 H8 3.5842 no .
C21 H13A 3.4555 no .
C21 H20A 3.5753 no 3_676
C22 H14C 3.0836 no .
C22 H16A 3.5534 no .
C23 H25 3.2650 no .
C23 H27 3.2650 no .
C24 H26 3.2650 no .
C24 H28 3.2650 no .
C25 H23 3.2650 no .
C25 H27 3.2650 no .
C26 H24 3.2650 no .
C26 H28 3.2650 no .
C27 H23 3.2651 no .
C27 H25 3.2649 no .
C28 H24 3.2651 no .
C28 H26 3.2651 no .
H2 H3 2.3210 no .
H2 H19A 3.3964 no .
H2 H19C 2.7212 no .
H2 H20A 3.3121 no .
H2 H20B 2.6598 no .
H3 H4 2.3277 no .
H4 H5 2.3290 no .
H5 H6 2.3313 no .
H6 H14A 3.4333 no .
H6 H18A 3.1285 no .
H6 H18B 2.7940 no .
H8 H9 2.3261 no .
H8 H19A 3.4167 no .
H8 H19B 3.0098 no .
H8 H20C 3.3236 no .
H9 H10 2.3441 no .
H10 H11 2.3408 no .
H11 H12 2.3244 no .
H12 H15A 2.9150 no .
H12 H15B 2.8318 no .
H12 H17A 3.2258 no .
H12 H17B 2.8102 no .
H12 H18C 3.2272 no .
H13A H14B 3.4673 no .
H13A H14C 3.4673 no .
H13A H15A 2.1546 no .
H13A H15B 3.4959 no .
H13A H15C 2.3982 no .
H13B H14A 3.4678 no .
H13B H14B 2.8569 no .
H13B H14C 2.3665 no .
H13B H15A 3.2394 no .
H13B H15C 2.7216 no .
H13B H16B 3.3580 no .
H13C H14A 3.4678 no .
H13C H14B 2.3665 no .
H13C H14C 2.8568 no .
H13C H20A 2.3369 no 3_676
H13C H20B 2.8367 no 3_676
H13C H20C 2.9896 no 3_676
H14B H20A 2.9911 no 3_676
H14B H20C 3.0294 no 3_676
H15A H16B 3.4444 no .
H15A H16C 3.4444 no .
H15B H16A 3.4426 no .
H15B H16B 2.8251 no .
H15B H16C 2.3280 no .
H15C H16A 3.4427 no .
H15C H16B 2.3282 no .
H15C H16C 2.8251 no .
H16A H17A 2.0291 no .
H16A H17C 3.3306 no .
H16B H17A 3.4004 no .
H16C H17A 2.4479 no .
H17A H18B 3.4803 no .
H17A H18C 3.4803 no .
H17B H18A 3.4751 no .
H17B H18B 2.8754 no .
H17B H18C 2.3889 no .
H17C H18A 3.4751 no .
H17C H18B 2.3889 no .
H17C H18C 2.8754 no .
H18A H19A 2.2137 no .
H18A H19C 3.1848 no .
H18C H19A 3.0650 no .
H19A H20B 3.4991 no .
H19A H20C 3.4992 no .
H19B H20A 3.4960 no .
H19B H20B 2.9012 no .
H19B H20C 2.4199 no .
H19C H20A 3.4960 no .
H19C H20B 2.4198 no .
H19C H20C 2.9011 no .
H23 H24 2.3401 no .
H23 H28 2.3401 no .
H24 H25 2.3399 no .
H25 H26 2.3399 no .
H26 H27 2.3400 no .
H27 H28 2.3401 no .
F1 H25 2.9962 no .
F1 H26 3.5139 no .
F2 H3 2.9779 no 1_545
F2 H4 3.3970 no 1_545
F3 H24 3.3110 no 3_666
F3 H25 3.0046 no 3_666
F4 H20B 2.9212 no 4_574
F4 H23 3.4129 no 1_565
F4 H25 3.5621 no 2_655
F4 H26 2.4939 no 2_655
F5 H2 3.0696 no 4_574
F5 H3 2.8630 no 4_574
F5 H11 2.6120 no 2_555
F5 H19C 2.5397 no 4_574
F5 H20B 3.0854 no 4_574
F6 H3 3.5959 no 4_574
F6 H9 2.8169 no 4_564
F6 H25 3.4306 no 2_655
O2 H27 2.8574 no 4_565
O5 H12 3.2471 no 2_555
O5 H16C 2.9522 no 2_555
O5 H17A 2.9429 no 2_555
O5 H17B 2.7251 no 2_555
O5 H23 2.8227 no 1_565
O6 H4 3.5955 no 2_545
O6 H5 2.6210 no 2_545
O6 H10 3.3228 no 4_564
O6 H11 3.0382 no 2_555
O6 H12 3.4080 no 2_555
O6 H15B 3.0411 no 2_555
C1 H24 3.4730 no 1_565
C4 H10 3.2790 no 3_576
C4 H15A 3.1914 no 1_565
C4 H15B 3.1357 no 1_565
C5 H10 3.2380 no 3_576
C5 H15B 3.1012 no 1_565
C5 H16A 3.5480 no 2_555
C5 H17A 3.4729 no 2_555
C5 H23 3.4571 no 1_565
C5 H24 3.4913 no 1_565
C6 H16C 3.4817 no 2_555
C6 H23 3.5008 no 1_565
C6 H24 3.3037 no 1_565
C7 H4 3.1285 no 1_545
C7 H18C 3.5585 no 3_576
C8 H4 3.2706 no 1_545
C8 H18C 3.3895 no 3_576
C9 H3 3.3718 no 1_545
C9 H4 3.2557 no 1_545
C9 H18B 3.0228 no 3_576
C9 H18C 3.3209 no 3_576
C10 H4 3.0941 no 1_545
C10 H18A 3.2803 no 3_576
C10 H18B 2.9382 no 3_576
C10 H18C 3.4347 no 3_576
C11 H4 2.9389 no 1_545
C11 H18A 3.2666 no 3_576
C11 H18B 3.5667 no 3_576
C11 H18C 3.5871 no 3_576
C11 H19C 3.3804 no 3_576
C12 H4 2.9586 no 1_545
C13 H26 3.3151 no .
C14 H26 3.3942 no 2_655
C15 H4 2.9622 no 1_545
C15 H5 3.3182 no 1_545
C15 H17C 3.3860 no 2_545
C16 H5 3.5565 no 2_545
C16 H6 3.5773 no 2_545
C16 H17C 3.1429 no 2_545
C16 H18B 3.3183 no 2_545
C17 H5 3.2292 no 2_545
C17 H16C 3.3852 no 2_555
C17 H19B 3.4629 no 3_576
C17 H23 3.1298 no 2_555
C17 H28 3.5052 no 2_555
C18 H19B 3.2484 no 3_576
C19 H17B 3.3476 no 3_576
C19 H18C 2.9054 no 3_576
C19 H28 3.4927 no 4_565
C20 H28 3.4467 no 4_565
C22 H11 3.5589 no 2_555
C22 H19C 3.5676 no 4_574
C23 H15C 2.9832 no .
C23 H17B 3.3037 no 2_545
C23 H17C 3.5049 no 2_545
C23 H20C 3.1773 no 4_564
C24 H15C 3.4129 no .
C26 H13A 3.3689 no .
C26 H13B 3.0316 no .
C26 H13C 3.4112 no .
C26 H14B 3.2189 no 2_645
C26 H14C 3.0862 no 2_645
C26 H15C 3.4649 no .
C27 H13B 2.9036 no .
C27 H14B 3.1213 no 2_645
C27 H15C 3.0424 no .
C27 H20C 3.2302 no 4_564
C28 H15C 2.7756 no .
C28 H16B 3.3691 no .
C28 H17B 3.5210 no 2_545
C28 H17C 3.5295 no 2_545
C28 H19B 3.3317 no 4_564
C28 H20C 2.6773 no 4_564
H2 F5 3.0696 no 4_575
H3 F2 2.9779 no 1_565
H3 F5 2.8630 no 4_575
H3 F6 3.5959 no 4_575
H3 C9 3.3718 no 1_565
H3 H9 3.3624 no 1_565
H4 F2 3.3970 no 1_565
H4 O6 3.5955 no 2_555
H4 C7 3.1285 no 1_565
H4 C8 3.2706 no 1_565
H4 C9 3.2557 no 1_565
H4 C10 3.0941 no 1_565
H4 C11 2.9389 no 1_565
H4 C12 2.9586 no 1_565
H4 C15 2.9622 no 1_565
H4 H10 3.4926 no 3_576
H4 H11 3.3885 no 1_565
H4 H12 3.4164 no 1_565
H4 H15A 2.4941 no 1_565
H4 H15B 2.6099 no 1_565
H4 H15C 3.4158 no 1_565
H5 O6 2.6210 no 2_555
H5 C15 3.3182 no 1_565
H5 C16 3.5565 no 2_555
H5 C17 3.2292 no 2_555
H5 H10 3.4243 no 3_576
H5 H15A 3.5409 no 1_565
H5 H15B 2.5363 no 1_565
H5 H15C 3.4500 no 1_565
H5 H16A 2.8720 no 2_555
H5 H16C 3.3520 no 2_555
H5 H17A 2.6536 no 2_555
H5 H17C 3.0006 no 2_555
H5 H23 3.2513 no 1_565
H6 C16 3.5773 no 2_555
H6 H16A 3.5044 no 2_555
H6 H16C 2.8067 no 2_555
H6 H17A 3.3723 no 2_555
H6 H23 3.3153 no 1_565
H6 H24 3.5775 no 1_565
H8 H28 3.3472 no 4_565
H9 F6 2.8169 no 4_565
H9 H3 3.3624 no 1_545
H9 H16A 3.5648 no 4_565
H9 H16B 2.9158 no 4_565
H9 H18B 3.1337 no 3_576
H9 H28 3.4274 no 4_565
H10 O6 3.3228 no 4_565
H10 C4 3.2790 no 3_576
H10 C5 3.2380 no 3_576
H10 H4 3.4926 no 3_576
H10 H5 3.4243 no 3_576
H10 H10 3.3422 no 3_566
H10 H11 3.2876 no 3_566
H10 H18A 3.4552 no 3_576
H10 H18B 3.0082 no 3_576
H11 F5 2.6120 no 2_545
H11 O6 3.0382 no 2_545
H11 C22 3.5589 no 2_545
H11 H4 3.3885 no 1_545
H11 H10 3.2876 no 3_566
H11 H18A 3.4233 no 3_576
H11 H19A 3.5336 no 3_576
H11 H19C 2.8580 no 3_576
H12 O5 3.2471 no 2_545
H12 O6 3.4080 no 2_545
H12 H4 3.4164 no 1_545
H12 H19C 3.3424 no 3_576
H13A C26 3.3689 no .
H13A H26 3.4224 no .
H13B C26 3.0316 no .
H13B C27 2.9036 no .
H13B H26 2.9679 no .
H13B H27 2.7440 no .
H13C C26 3.4112 no .
H13C H26 3.0218 no .
H14A H24 2.9349 no 1_565
H14A H26 3.5917 no 2_655
H14B C26 3.2189 no 2_655
H14B C27 3.1213 no 2_655
H14B H26 3.2481 no 2_655
H14B H27 3.0834 no 2_655
H14C C26 3.0862 no 2_655
H14C H26 2.8357 no 2_655
H15A C4 3.1914 no 1_545
H15A H4 2.4941 no 1_545
H15A H5 3.5409 no 1_545
H15B O6 3.0411 no 2_545
H15B C4 3.1357 no 1_545
H15B C5 3.1012 no 1_545
H15B H4 2.6099 no 1_545
H15B H5 2.5363 no 1_545
H15B H17C 2.7862 no 2_545
H15C C23 2.9832 no .
H15C C24 3.4129 no .
H15C C26 3.4649 no .
H15C C27 3.0424 no .
H15C C28 2.7756 no .
H15C H4 3.4158 no 1_545
H15C H5 3.4500 no 1_545
H15C H17C 3.2238 no 2_545
H15C H23 3.3737 no .
H15C H27 3.4616 no .
H15C H28 3.0609 no .
H16A C5 3.5480 no 2_545
H16A H5 2.8720 no 2_545
H16A H6 3.5044 no 2_545
H16A H9 3.5648 no 4_564
H16A H18B 3.5659 no 2_545
H16B C28 3.3691 no .
H16B H9 2.9158 no 4_564
H16B H17C 2.9715 no 2_545
H16B H18B 3.0468 no 2_545
H16B H28 2.9875 no .
H16C O5 2.9522 no 2_545
H16C C6 3.4817 no 2_545
H16C C17 3.3852 no 2_545
H16C H5 3.3520 no 2_545
H16C H6 2.8067 no 2_545
H16C H17C 2.4902 no 2_545
H16C H18B 2.8480 no 2_545
H17A O5 2.9429 no 2_545
H17A C5 3.4729 no 2_545
H17A H5 2.6536 no 2_545
H17A H6 3.3723 no 2_545
H17A H23 3.3045 no 2_555
H17B O5 2.7251 no 2_545
H17B C19 3.3476 no 3_576
H17B C23 3.3037 no 2_555
H17B C28 3.5210 no 2_555
H17B H19B 2.6370 no 3_576
H17B H19C 3.2832 no 3_576
H17B H23 2.5730 no 2_555
H17B H28 3.0194 no 2_555
H17C C15 3.3860 no 2_555
H17C C16 3.1429 no 2_555
H17C C23 3.5049 no 2_555
H17C C28 3.5295 no 2_555
H17C H5 3.0006 no 2_545
H17C H15B 2.7862 no 2_555
H17C H15C 3.2238 no 2_555
H17C H16B 2.9715 no 2_555
H17C H16C 2.4902 no 2_555
H17C H23 3.0321 no 2_555
H17C H28 3.0798 no 2_555
H18A C10 3.2803 no 3_576
H18A C11 3.2666 no 3_576
H18A H10 3.4552 no 3_576
H18A H11 3.4233 no 3_576
H18B C9 3.0228 no 3_576
H18B C10 2.9382 no 3_576
H18B C11 3.5667 no 3_576
H18B C16 3.3183 no 2_555
H18B H9 3.1337 no 3_576
H18B H10 3.0082 no 3_576
H18B H16A 3.5659 no 2_555
H18B H16B 3.0468 no 2_555
H18B H16C 2.8480 no 2_555
H18B H19B 3.5116 no 3_576
H18C C7 3.5585 no 3_576
H18C C8 3.3895 no 3_576
H18C C9 3.3209 no 3_576
H18C C10 3.4347 no 3_576
H18C C11 3.5871 no 3_576
H18C C19 2.9054 no 3_576
H18C H19A 2.6436 no 3_576
H18C H19B 2.3502 no 3_576
H18C H19C 3.3772 no 3_576
H19A H11 3.5336 no 3_576
H19A H18C 2.6436 no 3_576
H19B C17 3.4629 no 3_576
H19B C18 3.2484 no 3_576
H19B C28 3.3317 no 4_565
H19B H17B 2.6370 no 3_576
H19B H18B 3.5116 no 3_576
H19B H18C 2.3502 no 3_576
H19B H23 3.4370 no 4_565
H19B H28 2.6066 no 4_565
H19C F5 2.5397 no 4_575
H19C C11 3.3804 no 3_576
H19C C22 3.5676 no 4_575
H19C H11 2.8580 no 3_576
H19C H12 3.3424 no 3_576
H19C H17B 3.2832 no 3_576
H19C H18C 3.3772 no 3_576
H20B F4 2.9212 no 4_575
H20B F5 3.0854 no 4_575
H20B H26 3.5147 no 3_676
H20C C23 3.1773 no 4_565
H20C C27 3.2302 no 4_565
H20C C28 2.6773 no 4_565
H20C H23 3.3776 no 4_565
H20C H27 3.4607 no 4_565
H20C H28 2.5455 no 4_565
H23 F4 3.4129 no 1_545
H23 O5 2.8227 no 1_545
H23 C5 3.4571 no 1_545
H23 C6 3.5008 no 1_545
H23 C17 3.1298 no 2_545
H23 H5 3.2513 no 1_545
H23 H6 3.3153 no 1_545
H23 H15C 3.3737 no .
H23 H17A 3.3045 no 2_545
H23 H17B 2.5730 no 2_545
H23 H17C 3.0321 no 2_545
H23 H19B 3.4370 no 4_564
H23 H20C 3.3776 no 4_564
H24 F3 3.3110 no 3_666
H24 C1 3.4730 no 1_545
H24 C5 3.4913 no 1_545
H24 C6 3.3037 no 1_545
H24 H6 3.5775 no 1_545
H24 H14A 2.9349 no 1_545
H25 F1 2.9962 no .
H25 F3 3.0046 no 3_666
H25 F4 3.5621 no 2_645
H25 F6 3.4306 no 2_645
H26 F1 3.5139 no .
H26 F4 2.4939 no 2_645
H26 C13 3.3151 no .
H26 C14 3.3942 no 2_645
H26 H13A 3.4224 no .
H26 H13B 2.9679 no .
H26 H13C 3.0218 no .
H26 H14A 3.5917 no 2_645
H26 H14B 3.2481 no 2_645
H26 H14C 2.8357 no 2_645
H26 H20B 3.5147 no 3_676
H27 O2 2.8574 no 4_564
H27 H13B 2.7440 no .
H27 H14B 3.0834 no 2_645
H27 H15C 3.4616 no .
H27 H20C 3.4607 no 4_564
H28 C17 3.5052 no 2_545
H28 C19 3.4927 no 4_564
H28 C20 3.4467 no 4_564
H28 H8 3.3473 no 4_564
H28 H9 3.4274 no 4_564
H28 H15C 3.0609 no .
H28 H16B 2.9875 no .
H28 H17B 3.0194 no 2_545
H28 H17C 3.0798 no 2_545
H28 H19B 2.6066 no 4_564
H28 H20C 2.5455 no 4_564

loop_
_geom_torsion_atom_site_label_1
_geom_torsion_atom_site_label_2
_geom_torsion_atom_site_label_3
_geom_torsion_atom_site_label_4
_geom_torsion
_geom_torsion_publ_flag
_geom_torsion_site_symmetry_1
_geom_torsion_site_symmetry_3
_geom_torsion_site_symmetry_4
W2 W1 O4 S4 -130.9(7) no . . .
O4 W1 W2 O1 -101.40(14) no . . .
O4 W1 W2 O3 2.03(14) no . . 3_676
O4 W1 W2 N1 55.27(14) no . . .
O4 W1 W2 N2 -169.44(14) no . . .
O4 W1 W2 N3 -49.01(14) no . . .
O4 W1 W2 N6 128.20(14) no . . .
W2 W1 N1 W2 0.000(12) no . . .
W2 W1 N1 C1 -173.6(6) no . . .
N1 W1 W2 O1 -156.67(18) no . . .
N1 W1 W2 O3 -53.24(18) no . . 3_676
N1 W1 W2 N1 0.00(18) no . . .
N1 W1 W2 N2 135.30(18) no . . .
N1 W1 W2 N3 -104.28(18) no . . .
N1 W1 W2 N6 72.93(18) no . . .
W2 W1 N2 W2 0.0 no . . .
W2 W1 N2 C7 167.8(6) no . . .
N2 W1 W2 O1 68.04(19) no . . .
N2 W1 W2 O3 171.47(19) no . . 3_676
N2 W1 W2 N1 -135.30(19) no . . .
N2 W1 W2 N2 0.00(19) no . . .
N2 W1 W2 N3 120.43(19) no . . .
N2 W1 W2 N6 -62.36(19) no . . .
W2 W1 N3 W2 -0.0 no . . .
W2 W1 N3 C13 114.5(3) no . . .
W2 W1 N3 C14 -111.6(3) no . . .
N3 W1 W2 O1 -52.39(16) no . . .
N3 W1 W2 O3 51.04(16) no . . 3_676
N3 W1 W2 N1 104.28(16) no . . .
N3 W1 W2 N2 -120.43(16) no . . .
N3 W1 W2 N3 -0.00(16) no . . .
N3 W1 W2 N6 177.21(16) no . . .
W2 W1 N4 C15 18.5(5) no . . .
W2 W1 N4 C16 -156.1(3) no . . .
N4 W1 W2 O1 12.9(2) no . . .
N4 W1 W2 O3 116.3(2) no . . 3_676
N4 W1 W2 N1 169.6(2) no . . .
N4 W1 W2 N2 -55.1(2) no . . .
N4 W1 W2 N3 65.3(2) no . . .
N4 W1 W2 N6 -117.5(2) no . . .
W2 W1 N5 C17 -168.7(3) no . . .
W2 W1 N5 C18 12.7(4) no . . .
N5 W1 W2 O1 144.97(17) no . . .
N5 W1 W2 O3 -111.60(17) no . . 3_676
N5 W1 W2 N1 -58.37(17) no . . .
N5 W1 W2 N2 76.93(17) no . . .
N5 W1 W2 N3 -162.64(17) no . . .
N5 W1 W2 N6 14.57(17) no . . .
O4 W1 N1 W2 -137.55(16) no . . .
O4 W1 N1 C1 48.8(5) no . . .
N1 W1 O4 S4 -93.7(8) no . . .
O4 W1 N3 W2 141.48(15) no . . .
O4 W1 N3 C13 -104.0(3) no . . .
O4 W1 N3 C14 29.9(3) no . . .
N3 W1 O4 S4 -169.1(8) no . . .
O4 W1 N4 C15 149.8(4) no . . .
O4 W1 N4 C16 -24.7(4) no . . .
N4 W1 O4 S4 95.4(8) no . . .
O4 W1 N5 C17 60.0(4) no . . .
O4 W1 N5 C18 -118.5(4) no . . .
N5 W1 O4 S4 -3.5(8) no . . .
N1 W1 N2 W2 -31.17(17) no . . .
N1 W1 N2 C7 136.6(5) no . . .
N2 W1 N1 W2 32.06(18) no . . .
N2 W1 N1 C1 -141.6(5) no . . .
N1 W1 N3 W2 47.28(15) no . . .
N1 W1 N3 C13 161.8(3) no . . .
N1 W1 N3 C14 -64.3(3) no . . .
N3 W1 N1 W2 -54.51(17) no . . .
N3 W1 N1 C1 131.9(6) no . . .
N1 W1 N5 C17 152.5(4) no . . .
N1 W1 N5 C18 -26.0(4) no . . .
N5 W1 N1 W2 132.4(2) no . . .
N5 W1 N1 C1 -41.2(5) no . . .
N2 W1 N3 W2 -40.65(16) no . . .
N2 W1 N3 C13 73.9(3) no . . .
N2 W1 N3 C14 -152.2(3) no . . .
N3 W1 N2 W2 44.74(17) no . . .
N3 W1 N2 C7 -147.5(5) no . . .
N2 W1 N4 C15 -19.8(4) no . . .
N2 W1 N4 C16 165.6(4) no . . .
N4 W1 N2 W2 139.50(19) no . . .
N4 W1 N2 C7 -52.7(5) no . . .
N2 W1 N5 C17 -120.5(4) no . . .
N2 W1 N5 C18 61.0(4) no . . .
N5 W1 N2 W2 -120.84(18) no . . .
N5 W1 N2 C7 46.9(5) no . . .
N3 W1 N4 C15 66.4(4) no . . .
N3 W1 N4 C16 -108.2(4) no . . .
N4 W1 N3 W2 -133.90(17) no . . .
N4 W1 N3 C13 -19.4(3) no . . .
N4 W1 N3 C14 114.5(3) no . . .
N4 W1 N5 C17 -25.1(4) no . . .
N4 W1 N5 C18 156.3(4) no . . .
N5 W1 N4 C15 -120.9(4) no . . .
N5 W1 N4 C16 64.5(4) no . . .
W1 W2 O1 S3 -129.8(4) no . . .
W1 W2 O3 S3 -114.7(6) no . 3_676 3_676
W1 W2 N1 W1 0.000(11) no . . .
W1 W2 N1 C1 174.5(6) no . . .
W1 W2 N2 W1 0.0 no . . .
W1 W2 N2 C7 -166.9(6) no . . .
W1 W2 N3 W1 -0.0 no . . .
W1 W2 N3 C13 -112.0(3) no . . .
W1 W2 N3 C14 112.6(3) no . . .
W1 W2 N6 C19 0.6(5) no . . .
W1 W2 N6 C20 -175.6(2) no . . .
O1 W2 O3 S3 10.3(6) no . 3_676 3_676
O3 W2 O1 S3 101.0(5) no 3_676 . .
O1 W2 N2 W1 -129.67(15) no . . .
O1 W2 N2 C7 63.4(5) no . . .
N2 W2 O1 S3 -83.4(5) no . . .
O1 W2 N3 W1 139.03(14) no . . .
O1 W2 N3 C13 27.0(3) no . . .
O1 W2 N3 C14 -108.4(3) no . . .
N3 W2 O1 S3 -170.8(5) no . . .
O1 W2 N6 C19 -140.5(3) no . . .
O1 W2 N6 C20 43.3(4) no . . .
N6 W2 O1 S3 14.4(5) no . . .
O3 W2 N1 W1 141.34(15) no 3_676 . .
O3 W2 N1 C1 -44.2(5) no 3_676 . .
N1 W2 O3 S3 -155.5(6) no . 3_676 3_676
O3 W2 N3 W1 -142.63(13) no 3_676 . .
O3 W2 N3 C13 105.3(3) no 3_676 . .
O3 W2 N3 C14 -30.1(3) no 3_676 . .
N3 W2 O3 S3 -74.8(6) no . 3_676 3_676
O3 W2 N6 C19 141.5(4) no 3_676 . .
O3 W2 N6 C20 -34.7(4) no 3_676 . .
N6 W2 O3 S3 103.5(6) no . 3_676 3_676
N1 W2 N2 W1 35.17(19) no . . .
N1 W2 N2 C7 -131.7(5) no . . .
N2 W2 N1 W1 -33.21(19) no . . .
N2 W2 N1 C1 141.3(5) no . . .
N1 W2 N3 W1 -53.24(16) no . . .
N1 W2 N3 C13 -165.3(3) no . . .
N1 W2 N3 C14 59.3(3) no . . .
N3 W2 N1 W1 54.05(16) no . . .
N3 W2 N1 C1 -131.5(5) no . . .
N1 W2 N6 C19 53.2(4) no . . .
N1 W2 N6 C20 -123.0(4) no . . .
N6 W2 N1 W1 -131.79(17) no . . .
N6 W2 N1 C1 42.7(5) no . . .
N2 W2 N3 W1 42.01(16) no . . .
N2 W2 N3 C13 -70.0(3) no . . .
N2 W2 N3 C14 154.6(3) no . . .
N3 W2 N2 W1 -45.33(17) no . . .
N3 W2 N2 C7 147.8(5) no . . .
N2 W2 N6 C19 -43.3(4) no . . .
N2 W2 N6 C20 140.5(4) no . . .
N6 W2 N2 W1 136.81(18) no . . .
N6 W2 N2 C7 -30.1(5) no . . .
O2 S3 O1 W2 15.1(6) no . . .
O1 S3 O3 W2 44.3(7) no . . 3_676
O3 S3 O1 W2 -121.0(5) no . . .
O1 S3 C21 F1 63.7(4) no . . .
O1 S3 C21 F2 -55.8(5) no . . .
O1 S3 C21 F3 -175.9(4) no . . .
C21 S3 O1 W2 128.7(5) no . . .
O2 S3 O3 W2 -91.7(7) no . . 3_676
O2 S3 C21 F1 -174.7(4) no . . .
O2 S3 C21 F2 65.7(5) no . . .
O2 S3 C21 F3 -54.3(5) no . . .
O3 S3 C21 F1 -52.2(4) no . . .
O3 S3 C21 F2 -171.8(4) no . . .
O3 S3 C21 F3 68.1(5) no . . .
C21 S3 O3 W2 153.8(6) no . . 3_676
O5 S4 O4 W1 72.5(10) no . . .
O6 S4 O4 W1 -62.3(9) no . . .
O4 S4 C22 F4 -75.2(6) no . . .
O4 S4 C22 F5 174.3(6) no . . .
O4 S4 C22 F6 37.8(7) no . . .
C22 S4 O4 W1 -165.3(8) no . . .
O5 S4 C22 F4 52.5(7) no . . .
O5 S4 C22 F5 -58.0(8) no . . .
O5 S4 C22 F6 165.4(6) no . . .
O6 S4 C22 F4 170.5(6) no . . .
O6 S4 C22 F5 60.0(8) no . . .
O6 S4 C22 F6 -76.5(7) no . . .
W1 N1 C1 C2 162.4(4) no . . .
W1 N1 C1 C6 -14.8(10) no . . .
W2 N1 C1 C2 -8.4(9) no . . .
W2 N1 C1 C6 174.4(4) no . . .
W1 N2 C7 C8 177.2(3) no . . .
W1 N2 C7 C12 -4.4(9) no . . .
W2 N2 C7 C8 -22.1(9) no . . .
W2 N2 C7 C12 156.3(4) no . . .
N1 C1 C2 C3 -176.9(5) no . . .
N1 C1 C6 C5 176.0(5) no . . .
C2 C1 C6 C5 -1.3(9) no . . .
C6 C1 C2 C3 0.3(9) no . . .
C1 C2 C3 C4 0.7(10) no . . .
C2 C3 C4 C5 -0.8(11) no . . .
C3 C4 C5 C6 -0.2(11) no . . .
C4 C5 C6 C1 1.2(10) no . . .
N2 C7 C8 C9 178.3(5) no . . .
N2 C7 C12 C11 -178.5(5) no . . .
C8 C7 C12 C11 -0.1(8) no . . .
C12 C7 C8 C9 -0.0(8) no . . .
C7 C8 C9 C10 0.4(9) no . . .
C8 C9 C10 C11 -0.7(10) no . . .
C9 C10 C11 C12 0.5(10) no . . .
C10 C11 C12 C7 -0.1(9) no . . .
C24 C23 C28 C27 -0.0(12) no . . .
C28 C23 C24 C25 0.0(13) no . . .
C23 C24 C25 C26 -0.0(13) no . . .
C24 C25 C26 C27 0.0(12) no . . .
C25 C26 C27 C28 -0.0(12) no . . .
C26 C27 C28 C23 0.0(12) no . . .
